data_4134124
loop_
_publ_author_name
'Zhang, Qian'
'Zhang, Yan-E'
'Tong, Shuo'
'Wang, Mei-Xiang'

_publ_section_title
;
 Hydrocarbon Belts with Truncated Cone Structures.
;
_journal_issue 3
_journal_name_full 'Journal of the American Chemical Society'
_journal_page_first 1196
_journal_page_last 1199
_journal_paper_doi 10.1021/jacs.9b12181
_journal_volume 142
_journal_year 2020
_chemical_formula_moiety 'C66 H60, 4(C4 H5)'
_chemical_formula_sum 'C82 H80'
_chemical_formula_weight 1065.46
_space_group_crystal_system monoclinic
_space_group_IT_number 14
_space_group_name_Hall '-P 2yn'
_space_group_name_H-M_alt 'P 1 21/n 1'
_atom_sites_solution_hydrogens geom
_atom_sites_solution_primary dual
_audit_creation_date 2019-10-14
_audit_creation_method
;
Olex2 1.2
(compiled 2018.05.29 svn.r3508 for OlexSys, GUI svn.r5506)
;
_cell_angle_alpha 90
_cell_angle_beta 108.079(2)
_cell_angle_gamma 90
_cell_formula_units_Z 4
_cell_length_a 17.7064(3)
_cell_length_b 18.1407(3)
_cell_length_c 19.7159(4)
_cell_measurement_reflns_used 9724
_cell_measurement_temperature 169.99(11)
_cell_measurement_theta_max 74.1910
_cell_measurement_theta_min 3.3920
_cell_volume 6020.2(2)
_computing_cell_refinement 'CrysAlisPro 1.171.40.14e (Rigaku OD, 2018)'
_computing_data_collection 'CrysAlisPro 1.171.40.14e (Rigaku OD, 2018)'
_computing_data_reduction 'CrysAlisPro 1.171.40.14e (Rigaku OD, 2018)'
_computing_molecular_graphics 'Olex2 (Dolomanov et al., 2009)'
_computing_publication_material 'Olex2 (Dolomanov et al., 2009)'
_computing_structure_refinement 'ShelXL (Sheldrick, 2015)'
_computing_structure_solution 'ShelXT (Sheldrick, 2015)'
_diffrn_ambient_environment N~2~
_diffrn_ambient_temperature 169.99(11)
_diffrn_detector 'CCD plate'
_diffrn_detector_type HyPix
_diffrn_measured_fraction_theta_full 0.999
_diffrn_measured_fraction_theta_max 0.957
_diffrn_measurement_details
;
List of Runs (angles in degrees, time in seconds):

  # Type    Start    End  Width  t~exp~   \w     \q     \k     \f   Frames
--------------------------------------------------------------------------
  1  \w    -69.00  25.00   0.50    0.25    --  -47.45  75.00-149.00  188
  2  \w    -97.00 -72.00   0.50    0.25    --  -47.45 -75.00  83.00   50
  3  \w    -21.00  53.00   0.50    0.25    --   47.45 -75.00  83.00  148
  4  \w     42.00 105.00   0.50    0.25    --   47.45  75.00-149.00  126
  5  \w    -74.00 -39.00   0.50    2.50    --  -99.00  75.00-149.00   70
  6  \w   -168.00-130.00   0.50    2.50    --  -99.00 -75.00  83.00   76
  7  \w    125.00 167.00   0.50    2.50    --  103.25  75.00-149.00   84
  8  \w     38.00 124.00   0.50    2.50    --  103.25 -75.00  83.00  172
  9  \w   -118.00 -71.00   0.50    0.25    --  -47.45-125.00-120.00   94
 10  \w   -168.00 -89.00   0.50    2.50    --  -99.00 -30.00 -90.00  158
 11  \w   -156.00 -87.00   0.50    2.50    --  -99.00 -30.00 -60.00  138
 12  \w   -113.00 -26.00   0.50    2.50    --  -99.00 125.00   0.00  174
 13  \w   -154.00-128.00   0.50    2.50    --  -99.00 -94.00 150.00   52
 14  \w     45.00 116.00   0.50    2.50    --  103.25 -45.00  90.00  142
 15  \w     91.00 169.00   0.50    2.50    --  103.25  30.00-180.00  156
 16  \w     31.00 109.00   0.50    2.50    --  103.25 -94.00 -60.00  156
;
_diffrn_measurement_device 'four-circle diffractometer'
_diffrn_measurement_device_type 'XtaLAB Synergy R, HyPix'
_diffrn_measurement_method '\w scans'
_diffrn_orient_matrix_type 'CrysAlisPro convention (1999,Acta A55,543-557)'
_diffrn_orient_matrix_UB_11 0.0544897000
_diffrn_orient_matrix_UB_12 0.0590572000
_diffrn_orient_matrix_UB_13 -0.0162927000
_diffrn_orient_matrix_UB_21 -0.0078654000
_diffrn_orient_matrix_UB_22 -0.0376056000
_diffrn_orient_matrix_UB_23 -0.0719283000
_diffrn_orient_matrix_UB_31 -0.0730942000
_diffrn_orient_matrix_UB_32 0.0480657000
_diffrn_orient_matrix_UB_33 -0.0362897000
_diffrn_radiation_monochromator mirror
_diffrn_radiation_probe x-ray
_diffrn_radiation_type CuK\a
_diffrn_radiation_wavelength 1.54184
_diffrn_reflns_av_R_equivalents 0.0641
_diffrn_reflns_av_unetI/netI 0.0600
_diffrn_reflns_Laue_measured_fraction_full 0.999
_diffrn_reflns_Laue_measured_fraction_max 0.957
_diffrn_reflns_limit_h_max 19
_diffrn_reflns_limit_h_min -21
_diffrn_reflns_limit_k_max 21
_diffrn_reflns_limit_k_min -21
_diffrn_reflns_limit_l_max 24
_diffrn_reflns_limit_l_min -24
_diffrn_reflns_number 43335
_diffrn_reflns_point_group_measured_fraction_full 0.999
_diffrn_reflns_point_group_measured_fraction_max 0.957
_diffrn_reflns_theta_full 67.684
_diffrn_reflns_theta_max 75.560
_diffrn_reflns_theta_min 2.934
_diffrn_source 'Rotating-anode X-ray tube'
_diffrn_source_type 'PhotonJet R (Cu) X-ray Source'
_exptl_absorpt_coefficient_mu 0.493
_exptl_absorpt_correction_T_max 1.00000
_exptl_absorpt_correction_T_min 0.81638
_exptl_absorpt_correction_type multi-scan
_exptl_absorpt_process_details
;
CrysAlisPro 1.171.40.14e (Rigaku Oxford Diffraction, 2018)
Empirical absorption correction using spherical harmonics,
 implemented in SCALE3 ABSPACK scaling algorithm.
;
_exptl_crystal_colour colourless
_exptl_crystal_colour_primary colourless
_exptl_crystal_density_diffrn 1.176
_exptl_crystal_description block
_exptl_crystal_F_000 2288
_exptl_crystal_size_max 0.05
_exptl_crystal_size_mid 0.04
_exptl_crystal_size_min 0.03
_refine_diff_density_max 0.679
_refine_diff_density_min -0.580
_refine_diff_density_rms 0.061
_refine_ls_extinction_method none
_refine_ls_goodness_of_fit_ref 1.042
_refine_ls_hydrogen_treatment constr
_refine_ls_matrix_type full
_refine_ls_number_parameters 749
_refine_ls_number_reflns 11958
_refine_ls_number_restraints 1
_refine_ls_restrained_S_all 1.044
_refine_ls_R_factor_all 0.1004
_refine_ls_R_factor_gt 0.0734
_refine_ls_shift/su_max 0.000
_refine_ls_shift/su_mean 0.000
_refine_ls_structure_factor_coef Fsqd
_refine_ls_weighting_details 'w=1/[\s^2^(Fo^2^)+(0.1140P)^2^+3.4936P] where P=(Fo^2^+2Fc^2^)/3'
_refine_ls_weighting_scheme calc
_refine_ls_wR_factor_gt 0.1966
_refine_ls_wR_factor_ref 0.2213
_reflns_Friedel_coverage 0.000
_reflns_number_gt 8700
_reflns_number_total 11958
_reflns_threshold_expression 'I > 2\s(I)'
_cod_data_source_file ja9b12181_si_006.cif
_cod_data_source_block tx249
_cod_database_code 4134124
_shelx_shelxl_version_number 2014/7
_chemical_oxdiff_formula CH
_shelx_space_group_comment
;
The symmetry employed for this shelxl refinement is uniquely defined
by the following loop, which should always be used as a source of
symmetry information in preference to the above space-group names.
They are only intended as comments.
;
_shelx_estimated_absorpt_t_max 0.985
_shelx_estimated_absorpt_t_min 0.976
_reflns_odcompleteness_completeness 99.87
_reflns_odcompleteness_iscentric 1
_reflns_odcompleteness_theta 66.97
_olex2_refinement_description
;
1. Fixed Uiso
 At 1.2 times of:
  All C(H) groups, All C(H,H) groups
 At 1.5 times of:
  All C(H,H,H) groups
2. Restrained distances
 C1-C2
 1.4 with sigma of 0.02
3.a Ternary CH refined with riding coordinates:
 C00C(H00C), C00K(H00K), C013(H013), C016(H016), C01E(H01G), C01I(H01K)
3.b Secondary CH2 refined with riding coordinates:
 C012(H01A,H01B), C01A(H01C,H01D), C01M(H01Q,H01R), C01N(H01S,H01T), C01P(H01X,
 H01Y), C01R(H01,HB)
3.c Aromatic/amide H refined with riding coordinates:
 C004(H004), C00B(H00B), C00E(H00E), C00F(H00F), C00L(H00L), C00M(H00M),
 C00O(H00O), C00Q(H00Q), C00S(H00S), C00T(H00T), C00V(H00V), C00X(H00X),
 C00Y(H00Y), C015(H015), C017(H017), C018(H018), C019(H019), C01B(H01E),
 C01C(H01F), C01F(H01H), C01G(H01I), C01H(H01J), C01J(H01L), C01K(H01M),
 C01V(H3AA), C01W(H4AA), C01Z(H6AA), C020(H020), C022(H022), C023(H023),
 C025(H025), C2(H2)
3.d Idealised Me refined as rotating group:
 C01L(H01N,H01O,H01P), C01O(H01U,H01V,H01W), C01Q(H01Z,H,HA), C01S(H0AA,HC,HD),
  C01T(H1AA,HE,HF), C01U(H2AA,HG,HH), C01Y(H5AA,HI,HJ), C3(H3A,H3B,H3C), C4(H4A,
 H4B,H4C), C5(H5A,H5B,H5C)
;
_olex2_submission_special_instructions 'No special instructions were received'
_oxdiff_exptl_absorpt_empirical_details
;
Empirical correction (ABSPACK) includes:
- Absorption correction using spherical harmonics
- Frame scaling
;
_oxdiff_exptl_absorpt_empirical_full_max 1.310
_oxdiff_exptl_absorpt_empirical_full_min 0.812

loop_
_space_group_symop_operation_xyz
'x, y, z'
'-x+1/2, y+1/2, -z+1/2'
'-x, -y, -z'
'x-1/2, -y-1/2, z-1/2'

loop_
_atom_site_label
_atom_site_type_symbol
_atom_site_fract_x
_atom_site_fract_y
_atom_site_fract_z
_atom_site_U_iso_or_equiv
_atom_site_adp_type
_atom_site_occupancy
_atom_site_site_symmetry_order
_atom_site_calc_flag
_atom_site_refinement_flags_posn
C001 C 0.76613(14) 0.30270(13) 0.58406(12) 0.0287(5) Uani 1 1 d .
C002 C 0.69180(14) 0.23434(13) 0.47521(12) 0.0284(5) Uani 1 1 d .
C003 C 0.79172(13) 0.68225(13) 0.57805(12) 0.0279(5) Uani 1 1 d .
C004 C 0.82424(14) 0.61158(13) 0.58625(13) 0.0292(5) Uani 1 1 d .
H004 H 0.8513 0.5964 0.5551 0.035 Uiso 1 1 calc R
C005 C 0.74966(14) 0.70471(13) 0.62461(13) 0.0300(5) Uani 1 1 d .
C006 C 0.50162(16) 0.42197(14) 0.16521(13) 0.0330(5) Uani 1 1 d .
C007 C 0.62815(15) 0.20299(13) 0.49371(13) 0.0307(5) Uani 1 1 d .
C008 C 0.60853(14) 0.24043(13) 0.35034(13) 0.0301(5) Uani 1 1 d .
C009 C 0.66277(15) 0.78819(13) 0.48425(13) 0.0323(5) Uani 1 1 d .
C00A C 0.54539(14) 0.20750(13) 0.36855(13) 0.0311(5) Uani 1 1 d .
C00B C 0.55831(15) 0.37258(14) 0.20533(12) 0.0316(5) Uani 1 1 d .
H00B H 0.6116 0.3823 0.2115 0.038 Uiso 1 1 calc R
C00C C 0.77141(14) 0.24177(13) 0.53293(13) 0.0294(5) Uani 1 1 d .
H00C H 0.7781 0.1961 0.5607 0.035 Uiso 1 1 calc R
C00D C 0.57672(15) 0.78048(14) 0.36031(13) 0.0322(5) Uani 1 1 d .
C00E C 0.67961(14) 0.25330(13) 0.40432(13) 0.0291(5) Uani 1 1 d .
H00E H 0.7210 0.2757 0.3923 0.035 Uiso 1 1 calc R
C00F C 0.72048(15) 0.34460(14) 0.68058(13) 0.0335(5) Uani 1 1 d .
H00F H 0.6916 0.3357 0.7119 0.040 Uiso 1 1 calc R
C00G C 0.47974(15) 0.69242(14) 0.22233(13) 0.0317(5) Uani 1 1 d .
C00H C 0.71991(14) 0.29110(13) 0.62993(13) 0.0302(5) Uani 1 1 d .
C00I C 0.72153(14) 0.74791(13) 0.46630(13) 0.0303(5) Uani 1 1 d .
C00J C 0.43073(15) 0.57927(14) 0.15527(13) 0.0336(5) Uani 1 1 d .
C00K C 0.80157(14) 0.73686(13) 0.52280(13) 0.0301(5) Uani 1 1 d .
H00K H 0.8150 0.7842 0.5476 0.036 Uiso 1 1 calc R
C00L C 0.57064(16) 0.60430(14) 0.19954(13) 0.0326(5) Uani 1 1 d .
H00L H 0.6225 0.5901 0.2044 0.039 Uiso 1 1 calc R
C00M C 0.70604(14) 0.72360(13) 0.39630(13) 0.0311(5) Uani 1 1 d .
H00M H 0.7444 0.6955 0.3849 0.037 Uiso 1 1 calc R
C00N C 0.53901(15) 0.30946(14) 0.23658(12) 0.0318(5) Uani 1 1 d .
C00O C 0.74536(15) 0.65623(14) 0.67830(13) 0.0324(5) Uani 1 1 d .
H00O H 0.7200 0.6720 0.7106 0.039 Uiso 1 1 calc R
C00P C 0.45818(15) 0.29461(14) 0.22780(12) 0.0318(5) Uani 1 1 d .
C00Q C 0.67161(15) 0.22503(14) 0.62620(13) 0.0344(5) Uani 1 1 d .
H00Q H 0.6673 0.2078 0.6692 0.041 Uiso 1 1 calc R
C00R C 0.55874(15) 0.67074(14) 0.23031(13) 0.0321(5) Uani 1 1 d .
C00S C 0.55750(14) 0.18858(14) 0.43979(13) 0.0318(5) Uani 1 1 d .
H00S H 0.5166 0.1653 0.4517 0.038 Uiso 1 1 calc R
C00T C 0.80756(14) 0.36899(13) 0.59018(13) 0.0295(5) Uani 1 1 d .
H00T H 0.8369 0.3775 0.5592 0.035 Uiso 1 1 calc R
C00U C 0.80746(14) 0.42305(13) 0.63995(13) 0.0308(5) Uani 1 1 d .
C00V C 0.67122(15) 0.81164(14) 0.55747(14) 0.0357(6) Uani 1 1 d .
H00V H 0.6485 0.8567 0.5625 0.043 Uiso 1 1 calc R
C00W C 0.50937(16) 0.55827(14) 0.16213(13) 0.0336(5) Uani 1 1 d .
C00X C 0.41832(15) 0.64687(14) 0.18378(13) 0.0334(5) Uani 1 1 d .
H00X H 0.3663 0.6622 0.1766 0.040 Uiso 1 1 calc R
C00Y C 0.40211(15) 0.34451(14) 0.18833(13) 0.0345(5) Uani 1 1 d .
H00Y H 0.3487 0.3346 0.1817 0.041 Uiso 1 1 calc R
C00Z C 0.81835(14) 0.56272(13) 0.63863(13) 0.0304(5) Uani 1 1 d .
C010 C 0.77735(16) 0.58502(14) 0.68593(13) 0.0336(5) Uani 1 1 d .
C011 C 0.42132(16) 0.40846(14) 0.15822(13) 0.0335(5) Uani 1 1 d .
C012 C 0.84336(15) 0.24581(14) 0.50591(14) 0.0330(5) Uani 1 1 d .
H01A H 0.8904 0.2559 0.5458 0.040 Uiso 1 1 calc R
H01B H 0.8362 0.2864 0.4725 0.040 Uiso 1 1 calc R
C013 C 0.52309(17) 0.48745(14) 0.12618(13) 0.0343(5) Uani 1 1 d .
H013 H 0.4836 0.4877 0.0786 0.041 Uiso 1 1 calc R
C014 C 0.76218(15) 0.41107(14) 0.68703(13) 0.0331(5) Uani 1 1 d .
C015 C 0.76205(17) 0.53750(15) 0.74035(14) 0.0389(6) Uani 1 1 d .
H015 H 0.7568 0.5616 0.7803 0.047 Uiso 1 1 calc R
C016 C 0.62895(15) 0.71951(14) 0.26643(13) 0.0329(5) Uani 1 1 d .
H016 H 0.6764 0.6904 0.2691 0.039 Uiso 1 1 calc R
C017 C 0.59271(15) 0.80496(14) 0.43042(14) 0.0339(5) Uani 1 1 d .
H017 H 0.5549 0.8338 0.4417 0.041 Uiso 1 1 calc R
C018 C 0.63280(15) 0.18642(15) 0.56767(14) 0.0355(6) Uani 1 1 d .
H018 H 0.6059 0.1446 0.5748 0.043 Uiso 1 1 calc R
C019 C 0.49908(15) 0.79844(14) 0.30969(14) 0.0351(5) Uani 1 1 d .
H019 H 0.4753 0.8413 0.3191 0.042 Uiso 1 1 calc R
C01A C 0.86916(15) 0.71956(15) 0.49242(14) 0.0342(5) Uani 1 1 d .
H01C H 0.8632 0.6694 0.4746 0.041 Uiso 1 1 calc R
H01D H 0.8652 0.7522 0.4525 0.041 Uiso 1 1 calc R
C01B C 0.75470(17) 0.46404(15) 0.74026(14) 0.0387(6) Uani 1 1 d .
H01E H 0.7433 0.4441 0.7794 0.046 Uiso 1 1 calc R
C01C C 0.45798(15) 0.76082(14) 0.25140(13) 0.0344(5) Uani 1 1 d .
H01F H 0.4090 0.7808 0.2259 0.041 Uiso 1 1 calc R
C01D C 0.63551(15) 0.73950(13) 0.34247(13) 0.0321(5) Uani 1 1 d .
C01E C 0.86144(15) 0.48926(13) 0.64626(14) 0.0323(5) Uani 1 1 d .
H01G H 0.8825 0.4861 0.6059 0.039 Uiso 1 1 calc R
C01F C 0.42998(15) 0.23082(14) 0.25821(13) 0.0333(5) Uani 1 1 d .
H01H H 0.3795 0.2140 0.2328 0.040 Uiso 1 1 calc R
C01G C 0.46705(15) 0.19344(14) 0.31771(14) 0.0339(5) Uani 1 1 d .
H01I H 0.4395 0.1535 0.3280 0.041 Uiso 1 1 calc R
C01H C 0.70785(15) 0.77549(14) 0.61765(14) 0.0344(5) Uani 1 1 d .
H01J H 0.7067 0.7976 0.6599 0.041 Uiso 1 1 calc R
C01I C 0.60432(15) 0.25590(14) 0.27385(13) 0.0326(5) Uani 1 1 d .
H01K H 0.6544 0.2803 0.2760 0.039 Uiso 1 1 calc R
C01J C 0.36173(16) 0.53346(15) 0.12058(14) 0.0382(6) Uani 1 1 d .
H01L H 0.3158 0.5581 0.0947 0.046 Uiso 1 1 calc R
C01K C 0.35746(16) 0.45954(16) 0.12195(14) 0.0399(6) Uani 1 1 d .
H01M H 0.3088 0.4386 0.0972 0.048 Uiso 1 1 calc R
C01L C 0.85637(16) 0.17467(15) 0.46915(15) 0.0392(6) Uani 1 1 d .
H01N H 0.8097 0.1639 0.4300 0.059 Uiso 1 1 calc GR
H01O H 0.8667 0.1348 0.5028 0.059 Uiso 1 1 calc GR
H01P H 0.9009 0.1808 0.4516 0.059 Uiso 1 1 calc GR
C01M C 0.93377(17) 0.48568(15) 0.71379(16) 0.0428(6) Uani 1 1 d .
H01Q H 0.9173 0.4988 0.7547 0.051 Uiso 1 1 calc R
H01R H 0.9534 0.4354 0.7205 0.051 Uiso 1 1 calc R
C01N C 0.60389(19) 0.48221(15) 0.11364(15) 0.0410(6) Uani 1 1 d .
H01S H 0.6144 0.5282 0.0932 0.049 Uiso 1 1 calc R
H01T H 0.6447 0.4758 0.1592 0.049 Uiso 1 1 calc R
C01O C 0.95099(16) 0.72812(18) 0.54706(17) 0.0448(7) Uani 1 1 d .
H01U H 0.9910 0.7180 0.5248 0.067 Uiso 1 1 calc GR
H01V H 0.9563 0.6942 0.5856 0.067 Uiso 1 1 calc GR
H01W H 0.9572 0.7776 0.5652 0.067 Uiso 1 1 calc GR
C01P C 0.63244(17) 0.78813(16) 0.22102(15) 0.0403(6) Uani 1 1 d .
H01X H 0.6395 0.7722 0.1764 0.048 Uiso 1 1 calc R
H01Y H 0.5821 0.8141 0.2098 0.048 Uiso 1 1 calc R
C01Q C 1.00026(18) 0.53631(18) 0.71054(18) 0.0494(7) Uani 1 1 d .
H01Z H 1.0194 0.5214 0.6721 0.074 Uiso 1 1 calc GR
H H 1.0428 0.5337 0.7547 0.074 Uiso 1 1 calc GR
HA H 0.9809 0.5860 0.7027 0.074 Uiso 1 1 calc GR
C01R C 0.60071(18) 0.18526(16) 0.22926(15) 0.0416(6) Uani 1 1 d .
H01 H 0.5493 0.1621 0.2212 0.050 Uiso 1 1 calc R
HB H 0.6054 0.1988 0.1831 0.050 Uiso 1 1 calc R
C01S C 0.6093(2) 0.41904(17) 0.06436(17) 0.0544(8) Uani 1 1 d .
H0AA H 0.5682 0.4243 0.0195 0.082 Uiso 1 1 calc GR
HC H 0.6027 0.3730 0.0858 0.082 Uiso 1 1 calc GR
HD H 0.6603 0.4200 0.0567 0.082 Uiso 1 1 calc GR
C01T C 0.6991(2) 0.84108(19) 0.25800(19) 0.0530(8) Uani 1 1 d .
H1AA H 0.7041 0.8778 0.2246 0.079 Uiso 1 1 calc GR
HE H 0.7480 0.8143 0.2756 0.079 Uiso 1 1 calc GR
HF H 0.6871 0.8645 0.2971 0.079 Uiso 1 1 calc GR
C01U C 0.6656(2) 0.12957(19) 0.2646(2) 0.0558(8) Uani 1 1 d .
H2AA H 0.6640 0.0896 0.2323 0.084 Uiso 1 1 calc GR
HG H 0.6571 0.1108 0.3072 0.084 Uiso 1 1 calc GR
HH H 0.7166 0.1532 0.2766 0.084 Uiso 1 1 calc GR
C01V C 0.5717(3) -0.00176(18) 0.5519(2) 0.0816(16) Uani 1 1 d .
H3AA H 0.6199 -0.0032 0.5883 0.098 Uiso 1 1 calc R
C01W C 0.5005(3) -0.00161(19) 0.5698(2) 0.0779(13) Uani 1 1 d .
H4AA H 0.5029 -0.0025 0.6176 0.094 Uiso 1 1 calc R
C01X C 0.5718(3) 0.00020(19) 0.4818(3) 0.0797(14) Uani 1 1 d .
C01Y C 0.6474(4) 0.0023(3) 0.4621(4) 0.1068(19) Uani 1 1 d .
H5AA H 0.6581 0.0521 0.4513 0.160 Uiso 1 1 calc GR
HI H 0.6417 -0.0283 0.4211 0.160 Uiso 1 1 calc GR
HJ H 0.6905 -0.0156 0.5014 0.160 Uiso 1 1 calc GR
C01Z C 1.0329(6) 0.5642(3) 0.4938(5) 0.125(3) Uani 1 1 d .
H6AA H 1.0563 0.6095 0.4909 0.150 Uiso 1 1 calc R
C020 C 0.6291(3) 0.4952(4) 0.4884(3) 0.1008(17) Uani 1 1 d .
H020 H 0.6638 0.4554 0.4992 0.121 Uiso 1 1 calc R
C021 C 1.0792(6) 0.5123(4) 0.5426(4) 0.122(3) Uani 1 1 d .
C022 C 0.9609(6) 0.5544(4) 0.4529(5) 0.126(3) Uani 1 1 d .
H022 H 0.9355 0.5908 0.4207 0.151 Uiso 1 1 calc R
C023 C 0.6119(3) 0.5310(4) 0.5434(4) 0.121(2) Uani 1 1 d .
H023 H 0.6360 0.5156 0.5901 0.145 Uiso 1 1 calc R
C024 C 0.5561(4) 0.5932(4) 0.5294(6) 0.137(3) Uani 1 1 d .
C025 C 0.5244(7) 0.6213(6) 0.4653(7) 0.186(5) Uani 1 1 d .
H025 H 0.4926 0.6632 0.4583 0.223 Uiso 1 1 calc R
C1 C 0.5971(5) 0.5159(6) 0.4180(4) 0.148(3) Uani 1 1 d D
C2 C 0.5416(8) 0.5830(6) 0.4030(7) 0.200(5) Uani 1 1 d D
H2 H 0.5189 0.6000 0.3566 0.240 Uiso 1 1 calc R
C3 C 1.1616(7) 0.5225(6) 0.5848(5) 0.179(4) Uani 1 1 d .
H3A H 1.1950 0.5148 0.5552 0.268 Uiso 1 1 calc GR
H3B H 1.1753 0.4877 0.6234 0.268 Uiso 1 1 calc GR
H3C H 1.1690 0.5717 0.6036 0.268 Uiso 1 1 calc GR
C4 C 0.5348(5) 0.6245(5) 0.5923(7) 0.215(6) Uani 1 1 d .
H4A H 0.5551 0.5927 0.6328 0.322 Uiso 1 1 calc GR
H4B H 0.4781 0.6279 0.5805 0.322 Uiso 1 1 calc GR
H4C H 0.5578 0.6726 0.6035 0.322 Uiso 1 1 calc GR
C5 C 0.6199(8) 0.4850(6) 0.3599(4) 0.202(5) Uani 1 1 d .
H5A H 0.6572 0.5172 0.3484 0.303 Uiso 1 1 calc GR
H5B H 0.5737 0.4794 0.3190 0.303 Uiso 1 1 calc GR
H5C H 0.6440 0.4376 0.3737 0.303 Uiso 1 1 calc GR

loop_
_atom_site_aniso_label
_atom_site_aniso_U_11
_atom_site_aniso_U_22
_atom_site_aniso_U_33
_atom_site_aniso_U_23
_atom_site_aniso_U_13
_atom_site_aniso_U_12
C001 0.0286(11) 0.0268(12) 0.0271(11) 0.0033(9) 0.0033(9) 0.0008(9)
C002 0.0308(11) 0.0234(11) 0.0295(11) 0.0018(9) 0.0071(9) 0.0000(9)
C003 0.0255(11) 0.0264(12) 0.0279(11) -0.0015(9) 0.0028(9) -0.0023(9)
C004 0.0280(11) 0.0279(12) 0.0300(12) -0.0025(9) 0.0068(9) -0.0017(9)
C005 0.0308(11) 0.0262(12) 0.0296(12) -0.0032(9) 0.0042(9) -0.0018(9)
C006 0.0435(13) 0.0266(12) 0.0270(11) -0.0003(9) 0.0080(10) -0.0004(10)
C007 0.0336(12) 0.0256(12) 0.0308(12) 0.0013(9) 0.0070(10) -0.0042(9)
C008 0.0327(12) 0.0261(12) 0.0301(12) 0.0045(9) 0.0075(10) -0.0014(9)
C009 0.0372(13) 0.0251(12) 0.0327(12) -0.0010(9) 0.0078(10) 0.0021(10)
C00A 0.0312(12) 0.0289(12) 0.0304(12) 0.0014(9) 0.0052(10) -0.0033(9)
C00B 0.0373(13) 0.0297(12) 0.0268(11) 0.0011(9) 0.0085(10) -0.0004(10)
C00C 0.0301(11) 0.0257(12) 0.0304(12) 0.0001(9) 0.0065(10) -0.0005(9)
C00D 0.0348(12) 0.0268(12) 0.0325(12) 0.0001(9) 0.0069(10) 0.0037(10)
C00E 0.0302(11) 0.0243(11) 0.0332(12) 0.0041(9) 0.0103(10) -0.0015(9)
C00F 0.0361(12) 0.0324(13) 0.0305(12) 0.0038(10) 0.0084(10) 0.0000(10)
C00G 0.0360(12) 0.0304(12) 0.0268(11) 0.0033(9) 0.0069(10) 0.0050(10)
C00H 0.0296(11) 0.0291(12) 0.0289(11) 0.0033(9) 0.0048(9) -0.0017(9)
C00I 0.0322(12) 0.0247(11) 0.0323(12) 0.0016(9) 0.0073(10) -0.0004(9)
C00J 0.0398(13) 0.0279(12) 0.0299(12) 0.0043(10) 0.0060(10) 0.0024(10)
C00K 0.0314(12) 0.0239(11) 0.0318(12) -0.0001(9) 0.0053(10) -0.0012(9)
C00L 0.0385(13) 0.0308(13) 0.0289(12) 0.0020(10) 0.0113(10) 0.0046(10)
C00M 0.0322(12) 0.0254(11) 0.0351(12) 0.0000(9) 0.0097(10) 0.0035(9)
C00N 0.0369(12) 0.0315(12) 0.0239(11) -0.0004(9) 0.0049(10) -0.0021(10)
C00O 0.0360(12) 0.0290(12) 0.0320(12) -0.0045(10) 0.0103(10) -0.0012(10)
C00P 0.0364(12) 0.0300(12) 0.0246(11) 0.0003(9) 0.0030(10) -0.0030(10)
C00Q 0.0375(13) 0.0335(13) 0.0304(12) 0.0061(10) 0.0080(10) -0.0045(10)
C00R 0.0378(13) 0.0299(12) 0.0287(12) 0.0030(10) 0.0102(10) 0.0034(10)
C00S 0.0302(11) 0.0306(12) 0.0330(12) 0.0034(10) 0.0074(10) -0.0061(10)
C00T 0.0293(11) 0.0277(12) 0.0311(12) 0.0024(9) 0.0089(10) 0.0017(9)
C00U 0.0330(12) 0.0241(11) 0.0333(12) 0.0041(9) 0.0076(10) 0.0016(9)
C00V 0.0379(13) 0.0272(12) 0.0396(14) -0.0044(10) 0.0084(11) 0.0060(10)
C00W 0.0448(14) 0.0293(12) 0.0267(11) 0.0030(9) 0.0112(10) 0.0022(10)
C00X 0.0341(12) 0.0334(13) 0.0303(12) 0.0050(10) 0.0066(10) 0.0053(10)
C00Y 0.0350(13) 0.0327(13) 0.0303(12) -0.0023(10) 0.0021(10) -0.0043(10)
C00Z 0.0328(12) 0.0232(11) 0.0330(12) -0.0020(9) 0.0070(10) -0.0014(9)
C010 0.0409(13) 0.0289(12) 0.0299(12) -0.0039(10) 0.0093(10) -0.0013(10)
C011 0.0393(13) 0.0278(12) 0.0275(12) -0.0022(9) 0.0015(10) -0.0013(10)
C012 0.0286(11) 0.0302(13) 0.0383(13) -0.0018(10) 0.0075(10) -0.0012(9)
C013 0.0489(14) 0.0266(12) 0.0274(12) 0.0008(9) 0.0118(11) 0.0012(10)
C014 0.0382(13) 0.0303(13) 0.0301(12) 0.0027(10) 0.0094(10) 0.0007(10)
C015 0.0530(16) 0.0331(14) 0.0334(13) -0.0023(11) 0.0173(12) 0.0024(12)
C016 0.0338(12) 0.0334(13) 0.0301(12) -0.0023(10) 0.0080(10) 0.0040(10)
C017 0.0357(12) 0.0285(12) 0.0373(13) -0.0015(10) 0.0112(11) 0.0073(10)
C018 0.0378(13) 0.0323(13) 0.0358(13) 0.0052(10) 0.0103(11) -0.0075(10)
C019 0.0375(13) 0.0309(13) 0.0353(13) 0.0012(10) 0.0088(11) 0.0094(10)
C01A 0.0320(12) 0.0319(13) 0.0386(13) 0.0027(10) 0.0106(11) -0.0026(10)
C01B 0.0517(15) 0.0334(14) 0.0346(13) 0.0027(11) 0.0187(12) -0.0004(12)
C01C 0.0344(12) 0.0326(13) 0.0327(12) 0.0036(10) 0.0052(10) 0.0076(10)
C01D 0.0345(12) 0.0270(12) 0.0330(12) 0.0001(9) 0.0080(10) 0.0014(10)
C01E 0.0356(12) 0.0245(12) 0.0365(13) 0.0004(10) 0.0110(10) 0.0010(9)
C01F 0.0330(12) 0.0308(13) 0.0306(12) -0.0021(10) 0.0019(10) -0.0066(10)
C01G 0.0355(12) 0.0292(12) 0.0352(13) -0.0002(10) 0.0084(10) -0.0076(10)
C01H 0.0389(13) 0.0300(13) 0.0336(13) -0.0068(10) 0.0101(11) 0.0020(10)
C01I 0.0347(12) 0.0328(13) 0.0306(12) 0.0066(10) 0.0107(10) -0.0015(10)
C01J 0.0385(13) 0.0367(14) 0.0329(13) 0.0023(11) 0.0018(11) 0.0053(11)
C01K 0.0385(13) 0.0376(14) 0.0349(13) 0.0002(11) -0.0013(11) -0.0022(11)
C01L 0.0379(13) 0.0357(14) 0.0448(15) -0.0046(11) 0.0138(12) 0.0009(11)
C01M 0.0410(14) 0.0324(14) 0.0487(16) 0.0053(12) 0.0047(12) 0.0033(11)
C01N 0.0619(17) 0.0281(13) 0.0410(14) 0.0061(11) 0.0276(13) 0.0050(12)
C01O 0.0334(13) 0.0475(17) 0.0520(17) -0.0044(13) 0.0109(12) -0.0053(12)
C01P 0.0445(15) 0.0394(15) 0.0384(14) 0.0010(11) 0.0150(12) -0.0015(12)
C01Q 0.0424(15) 0.0437(16) 0.0574(18) -0.0061(14) 0.0085(13) -0.0051(13)
C01R 0.0524(16) 0.0385(15) 0.0364(14) 0.0014(11) 0.0174(12) 0.0022(12)
C01S 0.086(2) 0.0408(16) 0.0461(17) 0.0044(13) 0.0346(17) 0.0135(16)
C01T 0.0508(17) 0.0531(19) 0.0583(19) 0.0001(15) 0.0216(15) -0.0106(14)
C01U 0.063(2) 0.0464(18) 0.062(2) 0.0043(15) 0.0261(17) 0.0156(15)
C01V 0.097(3) 0.0284(17) 0.077(3) -0.0021(16) -0.035(2) 0.0050(18)
C01W 0.100(3) 0.0302(17) 0.076(3) -0.0010(16) -0.012(2) 0.0043(19)
C01X 0.094(3) 0.0284(17) 0.087(3) 0.0028(17) -0.015(2) 0.0020(17)
C01Y 0.106(4) 0.062(3) 0.134(5) 0.007(3) 0.010(4) 0.002(3)
C01Z 0.193(7) 0.055(3) 0.195(8) -0.037(4) 0.157(7) -0.027(4)
C020 0.089(3) 0.133(5) 0.071(3) -0.003(3) 0.011(3) 0.022(3)
C021 0.189(8) 0.094(4) 0.135(5) -0.033(4) 0.125(6) -0.013(5)
C022 0.191(8) 0.074(4) 0.169(7) -0.023(4) 0.136(7) -0.008(4)
C023 0.082(3) 0.150(6) 0.109(4) -0.065(4) -0.003(3) 0.001(4)
C024 0.114(5) 0.080(4) 0.210(9) -0.041(5) 0.042(5) -0.015(4)
C025 0.174(9) 0.164(10) 0.217(12) 0.103(10) 0.057(9) 0.013(7)
C1 0.149(6) 0.213(10) 0.072(4) 0.034(5) 0.017(4) -0.012(6)
C2 0.233(12) 0.173(10) 0.185(10) 0.104(9) 0.050(9) -0.041(9)
C3 0.203(10) 0.222(11) 0.151(7) -0.077(7) 0.112(8) -0.076(8)
C4 0.118(5) 0.179(8) 0.355(15) -0.183(10) 0.084(8) -0.009(5)
C5 0.271(14) 0.262(13) 0.080(5) -0.023(6) 0.067(7) -0.017(10)

loop_
_atom_type_symbol
_atom_type_description
_atom_type_scat_dispersion_real
_atom_type_scat_dispersion_imag
_atom_type_scat_source
C C 0.0181 0.0091 'International Tables Vol C Tables 4.2.6.8 and 6.1.1.4'
H H 0.0000 0.0000 'International Tables Vol C Tables 4.2.6.8 and 6.1.1.4'

loop_
_geom_angle_atom_site_label_1
_geom_angle_atom_site_label_2
_geom_angle_atom_site_label_3
_geom_angle
_geom_angle_site_symmetry_1
_geom_angle_site_symmetry_3
C00H C001 C00C 119.0(2) . .
C00T C001 C00C 123.1(2) . .
C00T C001 C00H 117.9(2) . .
C007 C002 C00C 118.3(2) . .
C00E C002 C007 118.3(2) . .
C00E C002 C00C 123.4(2) . .
C004 C003 C005 118.2(2) . .
C004 C003 C00K 123.1(2) . .
C005 C003 C00K 118.6(2) . .
C003 C004 H004 118.3 . .
C00Z C004 C003 123.3(2) . .
C00Z C004 H004 118.3 . .
C003 C005 C01H 123.0(2) . .
C00O C005 C003 118.4(2) . .
C00O C005 C01H 118.5(2) . .
C00B C006 C011 118.1(2) . .
C00B C006 C013 122.6(2) . .
C011 C006 C013 119.2(2) . .
C002 C007 C018 122.6(2) . .
C00S C007 C002 118.7(2) . .
C00S C007 C018 118.7(2) . .
C00A C008 C01I 122.4(2) . .
C00E C008 C00A 118.5(2) . .
C00E C008 C01I 118.9(2) . .
C00I C009 C00V 122.8(2) . .
C017 C009 C00I 118.4(2) . .
C017 C009 C00V 118.8(2) . .
C008 C00A C01G 124.0(2) . .
C00S C00A C008 118.3(2) . .
C00S C00A C01G 117.7(2) . .
C006 C00B H00B 118.4 . .
C00N C00B C006 123.2(2) . .
C00N C00B H00B 118.4 . .
C001 C00C H00C 105.5 . .
C001 C00C C012 115.2(2) . .
C002 C00C C001 109.16(19) . .
C002 C00C H00C 105.5 . .
C002 C00C C012 115.1(2) . .
C012 C00C H00C 105.5 . .
C017 C00D C019 117.6(2) . .
C017 C00D C01D 118.5(2) . .
C01D C00D C019 123.9(2) . .
C002 C00E C008 123.3(2) . .
C002 C00E H00E 118.4 . .
C008 C00E H00E 118.4 . .
C00H C00F H00F 118.2 . .
C00H C00F C014 123.6(2) . .
C014 C00F H00F 118.2 . .
C00R C00G C01C 124.2(2) . .
C00X C00G C00R 118.3(2) . .
C00X C00G C01C 117.4(2) . .
C001 C00H C00Q 122.5(2) . .
C00F C00H C001 118.7(2) . .
C00F C00H C00Q 118.9(2) . .
C009 C00I C00K 118.6(2) . .
C00M C00I C009 118.8(2) . .
C00M C00I C00K 122.5(2) . .
C00W C00J C01J 123.3(2) . .
C00X C00J C00W 118.3(2) . .
C00X C00J C01J 118.4(2) . .
C003 C00K H00K 106.1 . .
C003 C00K C01A 115.1(2) . .
C00I C00K C003 108.82(19) . .
C00I C00K H00K 106.1 . .
C00I C00K C01A 113.9(2) . .
C01A C00K H00K 106.1 . .
C00R C00L H00L 118.2 . .
C00W C00L H00L 118.2 . .
C00W C00L C00R 123.6(2) . .
C00I C00M H00M 118.6 . .
C00I C00M C01D 122.9(2) . .
C01D C00M H00M 118.6 . .
C00B C00N C00P 118.7(2) . .
C00B C00N C01I 119.1(2) . .
C00P C00N C01I 121.9(2) . .
C005 C00O H00O 118.4 . .
C005 C00O C010 123.2(2) . .
C010 C00O H00O 118.4 . .
C00N C00P C01F 124.3(2) . .
C00Y C00P C00N 117.7(2) . .
C00Y C00P C01F 118.0(2) . .
C00H C00Q H00Q 116.3 . .
C018 C00Q C00H 127.4(2) . .
C018 C00Q H00Q 116.3 . .
C00G C00R C016 122.0(2) . .
C00L C00R C00G 118.0(2) . .
C00L C00R C016 119.8(2) . .
C007 C00S C00A 122.9(2) . .
C007 C00S H00S 118.6 . .
C00A C00S H00S 118.6 . .
C001 C00T H00T 118.2 . .
C00U C00T C001 123.7(2) . .
C00U C00T H00T 118.2 . .
C00T C00U C014 118.6(2) . .
C00T C00U C01E 118.6(2) . .
C014 C00U C01E 122.5(2) . .
C009 C00V H00V 116.4 . .
C01H C00V C009 127.3(2) . .
C01H C00V H00V 116.4 . .
C00J C00W C013 118.6(2) . .
C00L C00W C00J 118.4(2) . .
C00L C00W C013 123.0(2) . .
C00G C00X C00J 123.3(2) . .
C00G C00X H00X 118.3 . .
C00J C00X H00X 118.3 . .
C00P C00Y H00Y 118.2 . .
C00P C00Y C011 123.7(2) . .
C011 C00Y H00Y 118.2 . .
C004 C00Z C010 118.8(2) . .
C004 C00Z C01E 118.8(2) . .
C010 C00Z C01E 122.2(2) . .
C00O C010 C00Z 118.0(2) . .
C00O C010 C015 117.4(2) . .
C00Z C010 C015 124.5(2) . .
C006 C011 C01K 122.8(2) . .
C00Y C011 C006 118.5(2) . .
C00Y C011 C01K 118.8(2) . .
C00C C012 H01A 109.0 . .
C00C C012 H01B 109.0 . .
C00C C012 C01L 112.9(2) . .
H01A C012 H01B 107.8 . .
C01L C012 H01A 109.0 . .
C01L C012 H01B 109.0 . .
C006 C013 H013 105.7 . .
C006 C013 C01N 115.2(2) . .
C00W C013 C006 108.7(2) . .
C00W C013 H013 105.7 . .
C00W C013 C01N 114.9(2) . .
C01N C013 H013 105.7 . .
C00F C014 C00U 117.5(2) . .
C00F C014 C01B 118.0(2) . .
C00U C014 C01B 124.4(2) . .
C010 C015 H015 115.7 . .
C01B C015 C010 128.6(2) . .
C01B C015 H015 115.7 . .
C00R C016 H016 106.0 . .
C00R C016 C01P 111.9(2) . .
C01D C016 C00R 114.0(2) . .
C01D C016 H016 106.0 . .
C01D C016 C01P 112.1(2) . .
C01P C016 H016 106.0 . .
C009 C017 C00D 123.0(2) . .
C009 C017 H017 118.5 . .
C00D C017 H017 118.5 . .
C007 C018 H018 116.4 . .
C00Q C018 C007 127.1(2) . .
C00Q C018 H018 116.4 . .
C00D C019 H019 116.0 . .
C01C C019 C00D 128.1(2) . .
C01C C019 H019 116.0 . .
C00K C01A H01C 109.0 . .
C00K C01A H01D 109.0 . .
H01C C01A H01D 107.8 . .
C01O C01A C00K 113.0(2) . .
C01O C01A H01C 109.0 . .
C01O C01A H01D 109.0 . .
C014 C01B H01E 115.6 . .
C015 C01B C014 128.8(2) . .
C015 C01B H01E 115.6 . .
C00G C01C H01F 115.6 . .
C019 C01C C00G 128.8(2) . .
C019 C01C H01F 115.6 . .
C00D C01D C016 122.6(2) . .
C00M C01D C00D 118.4(2) . .
C00M C01D C016 118.7(2) . .
C00U C01E C00Z 113.7(2) . .
C00U C01E H01G 106.1 . .
C00U C01E C01M 111.9(2) . .
C00Z C01E H01G 106.1 . .
C00Z C01E C01M 112.4(2) . .
C01M C01E H01G 106.1 . .
C00P C01F H01H 115.7 . .
C01G C01F C00P 128.6(2) . .
C01G C01F H01H 115.7 . .
C00A C01G H01I 116.0 . .
C01F C01G C00A 128.1(2) . .
C01F C01G H01I 116.0 . .
C005 C01H H01J 116.4 . .
C00V C01H C005 127.2(2) . .
C00V C01H H01J 116.4 . .
C008 C01I C00N 113.4(2) . .
C008 C01I H01K 106.0 . .
C008 C01I C01R 113.2(2) . .
C00N C01I H01K 106.0 . .
C00N C01I C01R 111.5(2) . .
C01R C01I H01K 106.0 . .
C00J C01J H01L 116.5 . .
C01K C01J C00J 127.1(2) . .
C01K C01J H01L 116.5 . .
C011 C01K H01M 116.5 . .
C01J C01K C011 127.0(2) . .
C01J C01K H01M 116.5 . .
C012 C01L H01N 109.5 . .
C012 C01L H01O 109.5 . .
C012 C01L H01P 109.5 . .
H01N C01L H01O 109.5 . .
H01N C01L H01P 109.5 . .
H01O C01L H01P 109.5 . .
C01E C01M H01Q 109.0 . .
C01E C01M H01R 109.0 . .
H01Q C01M H01R 107.8 . .
C01Q C01M C01E 112.9(2) . .
C01Q C01M H01Q 109.0 . .
C01Q C01M H01R 109.0 . .
C013 C01N H01S 108.9 . .
C013 C01N H01T 108.9 . .
H01S C01N H01T 107.7 . .
C01S C01N C013 113.4(3) . .
C01S C01N H01S 108.9 . .
C01S C01N H01T 108.9 . .
C01A C01O H01U 109.5 . .
C01A C01O H01V 109.5 . .
C01A C01O H01W 109.5 . .
H01U C01O H01V 109.5 . .
H01U C01O H01W 109.5 . .
H01V C01O H01W 109.5 . .
C016 C01P H01X 108.9 . .
C016 C01P H01Y 108.9 . .
H01X C01P H01Y 107.7 . .
C01T C01P C016 113.3(2) . .
C01T C01P H01X 108.9 . .
C01T C01P H01Y 108.9 . .
C01M C01Q H01Z 109.5 . .
C01M C01Q H 109.5 . .
C01M C01Q HA 109.5 . .
H01Z C01Q H 109.5 . .
H01Z C01Q HA 109.5 . .
H C01Q HA 109.5 . .
C01I C01R H01 108.9 . .
C01I C01R HB 108.9 . .
H01 C01R HB 107.7 . .
C01U C01R C01I 113.4(2) . .
C01U C01R H01 108.9 . .
C01U C01R HB 108.9 . .
C01N C01S H0AA 109.5 . .
C01N C01S HC 109.5 . .
C01N C01S HD 109.5 . .
H0AA C01S HC 109.5 . .
H0AA C01S HD 109.5 . .
HC C01S HD 109.5 . .
C01P C01T H1AA 109.5 . .
C01P C01T HE 109.5 . .
C01P C01T HF 109.5 . .
H1AA C01T HE 109.5 . .
H1AA C01T HF 109.5 . .
HE C01T HF 109.5 . .
C01R C01U H2AA 109.5 . .
C01R C01U HG 109.5 . .
C01R C01U HH 109.5 . .
H2AA C01U HG 109.5 . .
H2AA C01U HH 109.5 . .
HG C01U HH 109.5 . .
C01W C01V H3AA 119.0 . .
C01X C01V H3AA 119.0 . .
C01X C01V C01W 122.0(4) . .
C01V C01W H4AA 119.4 . .
C01X C01W C01V 121.2(5) 3_656 .
C01X C01W H4AA 119.4 3_656 .
C01V C01X C01Y 122.4(5) . .
C01W C01X C01V 116.9(5) 3_656 .
C01W C01X C01Y 120.7(5) 3_656 .
C01X C01Y H5AA 109.5 . .
C01X C01Y HI 109.5 . .
C01X C01Y HJ 109.5 . .
H5AA C01Y HI 109.5 . .
H5AA C01Y HJ 109.5 . .
HI C01Y HJ 109.5 . .
C021 C01Z H6AA 117.1 . .
C022 C01Z H6AA 117.1 . .
C022 C01Z C021 125.8(7) . .
C023 C020 H020 118.6 . .
C023 C020 C1 122.9(7) . .
C1 C020 H020 118.6 . .
C01Z C021 C022 114.5(8) . 3_766
C01Z C021 C3 125.0(8) . .
C022 C021 C3 120.5(10) 3_766 .
C01Z C022 C021 119.6(8) . 3_766
C01Z C022 H022 120.2 . .
C021 C022 H022 120.2 3_766 .
C020 C023 H023 119.5 . .
C020 C023 C024 121.0(7) . .
C024 C023 H023 119.5 . .
C023 C024 C4 117.2(9) . .
C025 C024 C023 122.6(10) . .
C025 C024 C4 120.1(10) . .
C024 C025 H025 121.1 . .
C024 C025 C2 117.8(10) . .
C2 C025 H025 121.1 . .
C020 C1 C2 116.6(8) . .
C020 C1 C5 124.4(9) . .
C5 C1 C2 118.5(8) . .
C025 C2 C1 118.9(8) . .
C025 C2 H2 120.5 . .
C1 C2 H2 120.5 . .
C021 C3 H3A 109.5 . .
C021 C3 H3B 109.5 . .
C021 C3 H3C 109.5 . .
H3A C3 H3B 109.5 . .
H3A C3 H3C 109.5 . .
H3B C3 H3C 109.5 . .
C024 C4 H4A 109.5 . .
C024 C4 H4B 109.5 . .
C024 C4 H4C 109.5 . .
H4A C4 H4B 109.5 . .
H4A C4 H4C 109.5 . .
H4B C4 H4C 109.5 . .
C1 C5 H5A 109.5 . .
C1 C5 H5B 109.5 . .
C1 C5 H5C 109.5 . .
H5A C5 H5B 109.5 . .
H5A C5 H5C 109.5 . .
H5B C5 H5C 109.5 . .

loop_
_geom_bond_atom_site_label_1
_geom_bond_atom_site_label_2
_geom_bond_distance
_geom_bond_site_symmetry_2
C001 C00C 1.518(3) .
C001 C00H 1.411(4) .
C001 C00T 1.394(3) .
C002 C007 1.408(3) .
C002 C00C 1.518(3) .
C002 C00E 1.390(3) .
C003 C004 1.394(3) .
C003 C005 1.410(3) .
C003 C00K 1.522(3) .
C004 H004 0.9300 .
C004 C00Z 1.389(3) .
C005 C00O 1.396(4) .
C005 C01H 1.467(3) .
C006 C00B 1.394(4) .
C006 C011 1.407(4) .
C006 C013 1.526(3) .
C007 C00S 1.392(3) .
C007 C018 1.466(4) .
C008 C00A 1.409(3) .
C008 C00E 1.393(3) .
C008 C01I 1.513(3) .
C009 C00I 1.404(4) .
C009 C00V 1.467(4) .
C009 C017 1.393(4) .
C00A C00S 1.396(3) .
C00A C01G 1.460(3) .
C00B H00B 0.9300 .
C00B C00N 1.392(4) .
C00C H00C 0.9800 .
C00C C012 1.528(3) .
C00D C017 1.395(4) .
C00D C019 1.463(4) .
C00D C01D 1.410(4) .
C00E H00E 0.9300 .
C00F H00F 0.9300 .
C00F C00H 1.390(4) .
C00F C014 1.399(4) .
C00G C00R 1.414(4) .
C00G C00X 1.389(4) .
C00G C01C 1.467(4) .
C00H C00Q 1.461(3) .
C00I C00K 1.520(3) .
C00I C00M 1.393(3) .
C00J C00W 1.409(4) .
C00J C00X 1.395(4) .
C00J C01J 1.460(4) .
C00K H00K 0.9800 .
C00K C01A 1.528(4) .
C00L H00L 0.9300 .
C00L C00R 1.394(4) .
C00L C00W 1.386(4) .
C00M H00M 0.9300 .
C00M C01D 1.395(3) .
C00N C00P 1.413(4) .
C00N C01I 1.514(3) .
C00O H00O 0.9300 .
C00O C010 1.400(4) .
C00P C00Y 1.390(4) .
C00P C01F 1.461(4) .
C00Q H00Q 0.9300 .
C00Q C018 1.342(4) .
C00R C016 1.512(4) .
C00S H00S 0.9300 .
C00T H00T 0.9300 .
C00T C00U 1.388(4) .
C00U C014 1.419(4) .
C00U C01E 1.516(3) .
C00V H00V 0.9300 .
C00V C01H 1.334(4) .
C00W C013 1.523(3) .
C00X H00X 0.9300 .
C00Y H00Y 0.9300 .
C00Y C011 1.393(4) .
C00Z C010 1.407(4) .
C00Z C01E 1.520(3) .
C010 C015 1.466(4) .
C011 C01K 1.465(4) .
C012 H01A 0.9700 .
C012 H01B 0.9700 .
C012 C01L 1.532(4) .
C013 H013 0.9800 .
C013 C01N 1.529(4) .
C014 C01B 1.459(4) .
C015 H015 0.9300 .
C015 C01B 1.339(4) .
C016 H016 0.9800 .
C016 C01D 1.511(3) .
C016 C01P 1.546(4) .
C017 H017 0.9300 .
C018 H018 0.9300 .
C019 H019 0.9300 .
C019 C01C 1.340(4) .
C01A H01C 0.9700 .
C01A H01D 0.9700 .
C01A C01O 1.522(4) .
C01B H01E 0.9300 .
C01C H01F 0.9300 .
C01E H01G 0.9800 .
C01E C01M 1.536(4) .
C01F H01H 0.9300 .
C01F C01G 1.337(4) .
C01G H01I 0.9300 .
C01H H01J 0.9300 .
C01I H01K 0.9800 .
C01I C01R 1.544(4) .
C01J H01L 0.9300 .
C01J C01K 1.344(4) .
C01K H01M 0.9300 .
C01L H01N 0.9600 .
C01L H01O 0.9600 .
C01L H01P 0.9600 .
C01M H01Q 0.9700 .
C01M H01R 0.9700 .
C01M C01Q 1.510(4) .
C01N H01S 0.9700 .
C01N H01T 0.9700 .
C01N C01S 1.525(4) .
C01O H01U 0.9600 .
C01O H01V 0.9600 .
C01O H01W 0.9600 .
C01P H01X 0.9700 .
C01P H01Y 0.9700 .
C01P C01T 1.521(4) .
C01Q H01Z 0.9600 .
C01Q H 0.9600 .
C01Q HA 0.9600 .
C01R H01 0.9700 .
C01R HB 0.9700 .
C01R C01U 1.526(4) .
C01S H0AA 0.9600 .
C01S HC 0.9600 .
C01S HD 0.9600 .
C01T H1AA 0.9600 .
C01T HE 0.9600 .
C01T HF 0.9600 .
C01U H2AA 0.9600 .
C01U HG 0.9600 .
C01U HH 0.9600 .
C01V H3AA 0.9300 .
C01V C01W 1.410(8) .
C01V C01X 1.384(7) .
C01W H4AA 0.9300 .
C01W C01X 1.367(6) 3_656
C01X C01W 1.367(6) 3_656
C01X C01Y 1.504(9) .
C01Y H5AA 0.9600 .
C01Y HI 0.9600 .
C01Y HJ 0.9600 .
C01Z H6AA 0.9300 .
C01Z C021 1.413(11) .
C01Z C022 1.292(12) .
C020 H020 0.9300 .
C020 C023 1.377(8) .
C020 C1 1.378(8) .
C021 C022 1.418(9) 3_766
C021 C3 1.450(13) .
C022 C021 1.418(9) 3_766
C022 H022 0.9300 .
C023 H023 0.9300 .
C023 C024 1.469(10) .
C024 C025 1.315(13) .
C024 C4 1.514(12) .
C025 H025 0.9300 .
C025 C2 1.521(16) .
C1 C2 1.535(12) .
C1 C5 1.440(12) .
C2 H2 0.9300 .
C3 H3A 0.9600 .
C3 H3B 0.9600 .
C3 H3C 0.9600 .
C4 H4A 0.9600 .
C4 H4B 0.9600 .
C4 H4C 0.9600 .
C5 H5A 0.9600 .
C5 H5B 0.9600 .
C5 H5C 0.9600 .
